data_7129207
loop_
_publ_author_name
'Yuan, Jun'
'Lv, Wanqian'
'Li, Anquan'
'Zhu, Kelong'

_publ_section_title
;
 A Self-assembled M2L2 Truncated Square and its Application as a Container
 for Fullerenes
;
_journal_name_full 'Chemical Communications'
_journal_paper_doi 10.1039/D1CC05581J
_journal_year 2021
_chemical_formula_sum 'C150 H156 F12 N4 O24 P4 Pt2 S12'
_chemical_formula_weight 3525.56
_chemical_name_systematic Pt2(dppp)2(1)2(OTf)4
_space_group_crystal_system triclinic
_space_group_IT_number 2
_space_group_name_Hall '-P 1'
_space_group_name_H-M_alt 'P -1'
_atom_sites_solution_hydrogens mixed
_audit_creation_date 2020-05-11
_audit_creation_method
;
FinalCif V69 by Daniel Kratzert, Freiburg 2019,
https://github.com/dkratzert/FinalCif
;
_audit_update_record
;
2021-10-01 deposited with the CCDC.	2021-11-05 downloaded from the CCDC.
;
_cell_angle_alpha 103.6680(10)
_cell_angle_beta 98.4290(10)
_cell_angle_gamma 104.3500(10)
_cell_formula_units_Z 1
_cell_length_a 11.9342(2)
_cell_length_b 17.2712(2)
_cell_length_c 25.9639(3)
_cell_measurement_reflns_used 29106
_cell_measurement_temperature 293(2)
_cell_measurement_theta_max 75.9260
_cell_measurement_theta_min 4.0500
_cell_volume 4916.75(12)
_computing_cell_refinement 'CrysAlisPro 1.171.39.46 (Rigaku OD, 2018)'
_computing_data_collection 'CrysAlisPro 1.171.39.46 (Rigaku OD, 2018)'
_computing_data_reduction 'CrysAlisPro 1.171.39.46 (Rigaku OD, 2018)'
_computing_structure_refinement 'SHELXL-2018/3 (Sheldrick, 2018)'
_computing_structure_solution 'SHELXT 2018/2 (Sheldrick, 2018)'
_diffrn_ambient_environment N~2~
_diffrn_ambient_temperature 173(2)
_diffrn_detector 'CCD plate'
_diffrn_detector_area_resol_mean 5.2913
_diffrn_detector_type AtlasS2
_diffrn_measured_fraction_theta_full 0.999
_diffrn_measured_fraction_theta_max 0.984
_diffrn_measurement_details
;

List of Runs (angles in degrees, time in seconds):

  # Type    Start    End  Width  t~exp~   \w     \q     \k     \f   Frames
#--------------------------------------------------------------------------
  1  \w   -120.00   0.00   1.00    2.00    --  -40.77 -19.00 -90.00  120
  2  \w    -75.00  -6.00   1.00    2.00    --  -40.77 125.00   0.00   69
  3  \w   -113.00 -38.00   1.00    2.00    --  -40.77 -38.00-150.00   75
  4  \w      1.00  79.00   1.00    2.00    --   40.77 -99.00-180.00   78
  5  \w     39.00  85.00   1.00    2.00    --   40.77-125.00   0.00   46
  6  \w     23.00  53.00   1.00    2.00    --   40.77-125.00-180.00   30
  7  \w     65.00 100.00   1.00    8.00    --  112.00-111.00 120.00   35
  8  \w     38.00  76.00   1.00    8.00    --  112.00-111.00  30.00   38
  9  \w     85.00 123.00   1.00    8.00    --  112.00 -61.00 -60.00   38
 10  \w     75.00 110.00   1.00    8.00    --  112.00 -94.00-180.00   35
 11  \w     88.00 113.00   1.00    8.00    --  112.00-111.00  90.00   25
 12  \w     79.00 108.00   1.00    8.00    --  112.00-111.00  30.00   29
 13  \w     69.00 113.00   1.00    8.00    --  112.00-111.00 150.00   44
 14  \w     97.00 124.00   1.00    8.00    --  112.00 178.00  30.00   27
 15  \w     74.00 100.00   1.00    8.00    --  112.00-111.00   0.00   26
 16  \w    117.00 145.00   1.00    8.00    --  112.00 111.00  30.00   28
 17  \w     63.00 178.00   1.00    8.00    --  112.00  15.00 150.00  115
 18  \w     84.00 163.00   1.00    8.00    --  112.00  61.00-180.00   79
 19  \w    118.00 147.00   1.00    8.00    --  112.00  77.00-150.00   29
 20  \w    122.00 178.00   1.00    8.00    --  112.00  77.00 150.00   56
 21  \w     42.00  89.00   1.00    8.00    --  112.00 -45.00  60.00   47
 22  \w     36.00  75.00   1.00    8.00    --  112.00-111.00  90.00   39
 23  \w     37.00 113.00   1.00    8.00    --  112.00-111.00-180.00   76
 24  \w     60.00 159.00   1.00    8.00    --  112.00  15.00 -60.00   99
 25  \w     53.00 141.00   1.00    8.00    --  112.00 -61.00  90.00   88
 26  \w     36.00  79.00   1.00    8.00    --  112.00 -30.00 -90.00   43
 27  \w    114.00 139.00   1.00    8.00    --  112.00 -30.00 -90.00   25
 28  \w     66.00 113.00   1.00    8.00    --  112.00-111.00 -60.00   47
 29  \w     47.00 136.00   1.00    8.00    --  112.00 -45.00-180.00   89
 30  \w     95.00 144.00   1.00    8.00    --  112.00 -77.00 -30.00   49
 31  \w     70.00 108.00   1.00    8.00    --  112.00-111.00 -90.00   38
 32  \w    109.00 134.00   1.00    8.00    --  112.00  61.00 -90.00   25
 33  \w     37.00  92.00   1.00    8.00    --  112.00-111.00-120.00   55
 34  \w     67.00 113.00   1.00    8.00    --  112.00-111.00 -30.00   46
 35  \w     45.00  76.00   1.00    8.00    --  112.00 -61.00 -60.00   31
;
_diffrn_measurement_device 'four-circle diffractometer'
_diffrn_measurement_device_type 'SuperNova, Dual, Cu at home/near, AtlasS2'
_diffrn_measurement_method '\w scans'
_diffrn_orient_matrix_type 'CrysAlisPro convention (1999,Acta A55,543-557)'
_diffrn_orient_matrix_UB_11 0.1298750000
_diffrn_orient_matrix_UB_12 0.0440032000
_diffrn_orient_matrix_UB_13 0.0011148000
_diffrn_orient_matrix_UB_21 -0.0409980000
_diffrn_orient_matrix_UB_22 0.0596414000
_diffrn_orient_matrix_UB_23 -0.0289494000
_diffrn_orient_matrix_UB_31 0.0095576000
_diffrn_orient_matrix_UB_32 0.0610751000
_diffrn_orient_matrix_UB_33 0.0554566000
_diffrn_radiation_monochromator mirror
_diffrn_radiation_probe x-ray
_diffrn_radiation_type CuK\a
_diffrn_radiation_wavelength 1.54178
_diffrn_reflns_av_R_equivalents 0.0924
_diffrn_reflns_av_sigmaI/netI 0.0755
_diffrn_reflns_av_unetI/netI 0.0775
_diffrn_reflns_Laue_measured_fraction_full 0.999
_diffrn_reflns_Laue_measured_fraction_max 0.984
_diffrn_reflns_limit_h_max 14
_diffrn_reflns_limit_h_min -14
_diffrn_reflns_limit_k_max 21
_diffrn_reflns_limit_k_min -21
_diffrn_reflns_limit_l_max 32
_diffrn_reflns_limit_l_min -28
_diffrn_reflns_number 51826
_diffrn_reflns_point_group_measured_fraction_full 0.999
_diffrn_reflns_point_group_measured_fraction_max 0.984
_diffrn_reflns_theta_full 67.679
_diffrn_reflns_theta_max 76.248
_diffrn_reflns_theta_min 3.590
_diffrn_source 'micro-focus sealed X-ray tube'
_diffrn_source_type 'SuperNova (Cu) X-ray Source'
_exptl_absorpt_coefficient_mu 4.668
_exptl_absorpt_correction_T_max 1.00000
_exptl_absorpt_correction_T_min 0.51972
_exptl_absorpt_correction_type multi-scan
_exptl_absorpt_process_details
;

CrysAlisPro 1.171.39.46 (Rigaku Oxford Diffraction, 2018)
Empirical absorption correction using spherical harmonics,
 implemented in SCALE3 ABSPACK scaling algorithm.
;
_exptl_crystal_colour 'translucent light colourless'
_exptl_crystal_density_diffrn 1.191
_exptl_crystal_description block
_exptl_crystal_F_000 1792
_exptl_crystal_size_max 0.450
_exptl_crystal_size_mid 0.400
_exptl_crystal_size_min 0.380
_refine_diff_density_max 3.279
_refine_diff_density_min -3.048
_refine_diff_density_rms 0.142
_refine_ls_extinction_method none
_refine_ls_goodness_of_fit_ref 1.087
_refine_ls_hydrogen_treatment constr
_refine_ls_matrix_type full
_refine_ls_number_parameters 991
_refine_ls_number_reflns 20261
_refine_ls_number_restraints 1356
_refine_ls_restrained_S_all 1.100
_refine_ls_R_factor_all 0.0789
_refine_ls_R_factor_gt 0.0736
_refine_ls_shift/su_max 0.010
_refine_ls_shift/su_mean 0.000
_refine_ls_structure_factor_coef Fsqd
_refine_ls_weighting_details 'w=1/[\s^2^(Fo^2^)+(0.0893P)^2^+17.0720P] where P=(Fo^2^+2Fc^2^)/3'
_refine_ls_weighting_scheme calc
_refine_ls_wR_factor_gt 0.1898
_refine_ls_wR_factor_ref 0.1952
_reflns_Friedel_coverage 0.000
_reflns_number_gt 18612
_reflns_number_total 20261
_reflns_threshold_expression 'I > 2\s(I)'
_cod_data_source_file d1cc05581j2.cif
_cod_data_source_block a20051101a0089_a_sq
_cod_original_cell_volume 4916.74(12)
_cod_database_code 7129207
_shelx_shelxl_version_number 2018/3
_shelx_space_group_comment
;
The symmetry employed for this shelxl refinement is uniquely defined
by the following loop, which should always be used as a source of
symmetry information in preference to the above space-group names.
They are only intended as comments.
;
_cell_oxdiff_length_a 11.9342(2)
_cell_oxdiff_length_b 17.2712(2)
_cell_oxdiff_length_c 25.9639(2)
_cell_oxdiff_angle_alpha 103.6682(9)
_cell_oxdiff_angle_beta 98.4295(12)
_cell_oxdiff_angle_gamma 104.3499(14)
_cell_oxdiff_volume 4916.73(13)
_cell_oxdiff_measurement_reflns_used 29106
_oxdiff_exptl_absorpt_empirical_full_min 0.325
_oxdiff_exptl_absorpt_empirical_full_max 1.711
_oxdiff_exptl_absorpt_empirical_details
;

Empirical correction (ABSPACK) includes:
- Absorption correction using spherical harmonics
- Frame scaling
;
_diffrn_oxdiff_ac3_digest_frames
;
01627e2dba76b158fe7c5ef6949c24864c000337929
;
_reflns_odcompleteness_completeness 99.61
_reflns_odcompleteness_theta 74.33
_reflns_odcompleteness_iscentric 1
_chemical_oxdiff_formula C34H28N3S4F6O6PtP2
_chemical_oxdiff_usercomment S-DPPP-Pt

loop_
_space_group_symop_operation_xyz
'x, y, z'
'-x, -y, -z'

loop_
_atom_site_label
_atom_site_type_symbol
_atom_site_fract_x
_atom_site_fract_y
_atom_site_fract_z
_atom_site_U_iso_or_equiv
_atom_site_adp_type
_atom_site_occupancy
_atom_site_site_symmetry_order
_atom_site_calc_flag
_atom_site_refinement_flags_posn
_atom_site_refinement_flags_adp
_atom_site_refinement_flags_occupancy
_atom_site_disorder_assembly
_atom_site_disorder_group
Pt1 Pt 0.51275(2) 0.75267(2) 0.86638(2) 0.03387(9) Uani 1 1 d . . . . .
C1_1 C 1.1596(10) 0.4136(7) 0.2545(4) 0.102(3) Uani 1 1 d D U . . .
F1_1 F 1.0531(7) 0.3717(5) 0.2256(4) 0.119(2) Uani 1 1 d D U . . .
F2_1 F 1.1495(10) 0.4715(6) 0.2936(4) 0.174(4) Uani 1 1 d D U . . .
F3_1 F 1.1967(11) 0.3605(8) 0.2772(4) 0.161(4) Uani 1 1 d D U . . .
S1_1 S 1.2558(2) 0.45233(15) 0.21126(12) 0.0770(6) Uani 1 1 d D U . . .
O1_1 O 1.2656(7) 0.3790(4) 0.1784(3) 0.086(2) Uani 1 1 d D U . . .
O2_1 O 1.1967(7) 0.4996(5) 0.1881(5) 0.119(3) Uani 1 1 d D U . . .
O3_1 O 1.3642(7) 0.5000(7) 0.2503(4) 0.131(4) Uani 1 1 d D U . . .
C1_2 C 0.9050(8) 0.1277(5) 0.1536(3) 0.0742(19) Uani 1 1 d D U . . .
F1_2 F 0.9578(5) 0.0800(4) 0.1246(3) 0.0961(19) Uani 1 1 d D U . . .
F2_2 F 0.9130(8) 0.1138(6) 0.2021(3) 0.127(3) Uani 1 1 d D U . . .
F3_2 F 0.9649(7) 0.2057(4) 0.1604(4) 0.125(3) Uani 1 1 d D U . . .
S1_2 S 0.75039(16) 0.10448(10) 0.12041(8) 0.0518(4) Uani 1 1 d D U . . .
O1_2 O 0.7564(7) 0.1214(5) 0.0696(3) 0.0818(18) Uani 1 1 d D U . . .
O2_2 O 0.7015(6) 0.0183(3) 0.1155(3) 0.0728(16) Uani 1 1 d D U . . .
O3_2 O 0.7070(7) 0.1598(4) 0.1568(3) 0.091(2) Uani 1 1 d D U . . .
O1_3 O 1.0508(10) 1.0893(6) 0.8015(4) 0.124(3) Uani 1 1 d D U . . .
O2_3 O 1.1629(13) 1.2603(7) 0.8442(5) 0.154(3) Uani 1 1 d D U . . .
C1_3 C 1.0527(18) 1.1434(8) 0.7689(6) 0.136(4) Uani 1 1 d D U . . .
H1A_3 H 0.977908 1.124068 0.742517 0.163 Uiso 1 1 calc R U . . .
H1B_3 H 1.114863 1.140402 0.748936 0.163 Uiso 1 1 calc R U . . .
C2_3 C 1.0710(18) 1.2273(9) 0.7971(7) 0.149(4) Uani 1 1 d D U . . .
H2A_3 H 0.997838 1.232929 0.807346 0.179 Uiso 1 1 calc R U . . .
H2B_3 H 1.087959 1.260912 0.772464 0.179 Uiso 1 1 calc R U . . .
C3_3 C 1.1520(13) 1.2047(8) 0.8767(6) 0.151(4) Uani 1 1 d D U . . .
H3A_3 H 1.219708 1.225041 0.907139 0.182 Uiso 1 1 calc R U . . .
H3B_3 H 1.081256 1.203130 0.891138 0.182 Uiso 1 1 calc R U . . .
C4_3 C 1.1455(16) 1.1234(8) 0.8471(6) 0.136(4) Uani 1 1 d D U . . .
H4A_3 H 1.219151 1.124547 0.835308 0.163 Uiso 1 1 calc R U . . .
H4B_3 H 1.136999 1.087607 0.870883 0.163 Uiso 1 1 calc R U . . .
O1_4 O -0.2711(13) 0.2574(7) 0.6426(5) 0.156(4) Uani 1 1 d D U . . .
O2_4 O -0.2113(13) 0.2182(7) 0.7416(5) 0.158(4) Uani 1 1 d D U . . .
C1_4 C -0.2993(18) 0.1747(8) 0.6468(7) 0.153(4) Uani 1 1 d D U . . .
H1A_4 H -0.380274 0.158612 0.651253 0.183 Uiso 1 1 calc R U . . .
H1B_4 H -0.295562 0.137924 0.612882 0.183 Uiso 1 1 calc R U . . .
C2_4 C -0.2255(19) 0.1625(9) 0.6895(6) 0.153(4) Uani 1 1 d D U . . .
H2A_4 H -0.147836 0.167511 0.681113 0.184 Uiso 1 1 calc R U . . .
H2B_4 H -0.257193 0.105956 0.691208 0.184 Uiso 1 1 calc R U . . .
C3_4 C -0.1720(18) 0.3009(8) 0.7352(7) 0.160(4) Uani 1 1 d D U . . .
H3A_4 H -0.165196 0.341652 0.769253 0.192 Uiso 1 1 calc R U . . .
H3B_4 H -0.093918 0.309592 0.726974 0.192 Uiso 1 1 calc R U . . .
C4_4 C -0.2489(19) 0.3145(9) 0.6938(6) 0.157(4) Uani 1 1 d D U . . .
H4A_4 H -0.323808 0.312810 0.704503 0.188 Uiso 1 1 calc R U . . .
H4B_4 H -0.215190 0.370051 0.690853 0.188 Uiso 1 1 calc R U . . .
O1_5 O 0.2550(14) 0.6811(10) 1.0573(8) 0.212(5) Uani 1 1 d D U . . .
O2_5 O 0.0159(12) 0.6082(7) 1.0532(7) 0.218(5) Uani 1 1 d D U . . .
C1_5 C 0.2014(17) 0.5962(11) 1.0371(11) 0.202(5) Uani 1 1 d D U . . .
H1A_5 H 0.260157 0.568456 1.045497 0.242 Uiso 1 1 calc R U . . .
H1B_5 H 0.179532 0.582968 0.997855 0.242 Uiso 1 1 calc R U . . .
C2_5 C 0.100958 0.561383 1.055107 0.210(5) Uani 1 1 d D U . . .
H2A_5 H 0.124901 0.559824 1.092109 0.252 Uiso 1 1 calc R U . . .
H2B_5 H 0.063661 0.504488 1.032591 0.252 Uiso 1 1 calc R U . . .
C3_5 C 0.085531 0.689878 1.088223 0.217(6) Uani 1 1 d D U . . .
H3A_5 H 0.132623 0.686195 1.120846 0.261 Uiso 1 1 d R U . . .
H3B_5 H 0.035939 0.725279 1.098214 0.261 Uiso 1 1 d R U . . .
C4_5 C 0.1596(19) 0.7193(12) 1.0530(10) 0.219(6) Uani 1 1 d D U . . .
H4A_5 H 0.190792 0.779624 1.064982 0.263 Uiso 1 1 calc R U . . .
H4B_5 H 0.114765 0.702308 1.015856 0.263 Uiso 1 1 calc R U . . .
C1_6 C 0.2835(6) 0.6487(4) 0.7880(2) 0.0416(12) Uani 1 1 d . U . . .
H1_6 H 0.260519 0.695880 0.801327 0.050 Uiso 1 1 calc R U . . .
C2_6 C 0.2034(6) 0.5820(4) 0.7498(3) 0.0460(13) Uani 1 1 d . U . . .
H2_6 H 0.125733 0.582815 0.739881 0.055 Uiso 1 1 calc R U . . .
C3_6 C 0.2367(6) 0.5122(4) 0.7255(3) 0.0406(12) Uani 1 1 d . U . . .
C4_6 C 0.3542(6) 0.5153(4) 0.7436(3) 0.0469(13) Uani 1 1 d . U . . .
H4_6 H 0.380918 0.470735 0.728402 0.056 Uiso 1 1 calc R U . . .
C5_6 C 0.4318(6) 0.5832(4) 0.7836(3) 0.0441(13) Uani 1 1 d . U . . .
H5_6 H 0.509914 0.583765 0.794573 0.053 Uiso 1 1 calc R U . . .
C6_6 C 0.1522(7) 0.4404(4) 0.6833(3) 0.0496(14) Uani 1 1 d . U . . .
C7_6 C 0.0636(7) 0.4523(5) 0.6479(3) 0.0609(18) Uani 1 1 d . U . . .
H7_6 H 0.056921 0.505882 0.652126 0.073 Uiso 1 1 calc R U . . .
C8_6 C -0.0157(8) 0.3869(6) 0.6062(4) 0.071(2) Uani 1 1 d D U . . .
C9_6 C -0.0061(7) 0.3075(5) 0.6004(3) 0.0619(18) Uani 1 1 d . U . . .
C10_6 C 0.0809(8) 0.2939(4) 0.6356(3) 0.0566(16) Uani 1 1 d . U . . .
C11_6 C 0.1616(7) 0.3592(4) 0.6773(3) 0.0507(15) Uani 1 1 d . U . . .
H11_6 H 0.220089 0.349278 0.700479 0.061 Uiso 1 1 calc R U . . .
C15_6 C 0.0743(8) 0.1507(4) 0.5620(3) 0.0595(17) Uani 1 1 d . U . . .
C16_6 C -0.0099(8) 0.1654(4) 0.5257(3) 0.0606(18) Uani 1 1 d . U . . .
C17_6 C -0.0226(7) 0.1320(4) 0.4700(3) 0.0559(17) Uani 1 1 d . U . . .
H17_6 H -0.077984 0.142346 0.445417 0.067 Uiso 1 1 calc R U . . .
C18_6 C 0.0472(7) 0.0839(4) 0.4518(3) 0.0552(16) Uani 1 1 d . U . . .
C19_6 C 0.1340(8) 0.0700(4) 0.4879(3) 0.0555(16) Uani 1 1 d . U . . .
C20_6 C 0.1486(8) 0.1058(4) 0.5438(3) 0.0567(17) Uani 1 1 d . U . . .
H20_6 H 0.207994 0.099305 0.568470 0.068 Uiso 1 1 calc R U . . .
C21_6 C 0.1776(7) 0.0610(4) 0.3745(3) 0.0498(14) Uani 1 1 d . U . . .
C22_6 C 0.2071(7) 0.0914(4) 0.3318(3) 0.0490(14) Uani 1 1 d . U . . .
H22_6 H 0.149665 0.101757 0.308260 0.059 Uiso 1 1 calc R U . . .
C23_6 C 0.3227(7) 0.1061(4) 0.3241(3) 0.0486(13) Uani 1 1 d . U . . .
C24_6 C 0.4067(8) 0.0903(5) 0.3602(3) 0.0563(16) Uani 1 1 d . U . . .
H24_6 H 0.483785 0.099483 0.354957 0.068 Uiso 1 1 calc R U . . .
C25_6 C 0.3792(7) 0.0609(5) 0.4041(3) 0.0595(16) Uani 1 1 d D U . . .
C26_6 C 0.2645(8) 0.0474(4) 0.4110(3) 0.0511(14) Uani 1 1 d . U . . .
C30_6 C 0.3590(7) 0.1400(4) 0.2797(3) 0.0477(13) Uani 1 1 d . U . . .
C31_6 C 0.3031(7) 0.1911(4) 0.2592(3) 0.0478(13) Uani 1 1 d . U . . .
H31_6 H 0.239395 0.203566 0.272450 0.057 Uiso 1 1 calc R U . . .
C32_6 C 0.3424(6) 0.2238(4) 0.2187(2) 0.0407(12) Uani 1 1 d . U . . .
H32_6 H 0.305787 0.259306 0.205809 0.049 Uiso 1 1 calc R U . . .
C33_6 C 0.4902(6) 0.1573(4) 0.2185(2) 0.0455(13) Uani 1 1 d . U . . .
H33_6 H 0.556230 0.147933 0.206047 0.055 Uiso 1 1 calc R U . . .
C34_6 C 0.4521(7) 0.1224(4) 0.2579(3) 0.0477(13) Uani 1 1 d . U . . .
H34_6 H 0.489437 0.086578 0.269906 0.057 Uiso 1 1 calc R U . . .
C27_6 C 0.4754(18) 0.0429(12) 0.4410(12) 0.078(3) Uani 0.528(16) 1 d D U P A 1
H27A_6 H 0.487427 -0.009069 0.422325 0.093 Uiso 0.528(16) 1 calc R U P A 1
H27B_6 H 0.447880 0.035434 0.473370 0.093 Uiso 0.528(16) 1 calc R U P A 1
C28_6 C 0.5942(17) 0.1112(12) 0.4582(9) 0.091(4) Uani 0.528(16) 1 d D U P A 1
H28A_6 H 0.629241 0.110819 0.426718 0.109 Uiso 0.528(16) 1 calc R U P A 1
H28B_6 H 0.646858 0.097905 0.484701 0.109 Uiso 0.528(16) 1 calc R U P A 1
C29_6 C 0.587(3) 0.1997(12) 0.4826(12) 0.126(7) Uani 0.528(16) 1 d D U P A 1
H29A_6 H 0.652980 0.239892 0.477688 0.188 Uiso 0.528(16) 1 calc R U P A 1
H29B_6 H 0.588368 0.208850 0.520671 0.188 Uiso 0.528(16) 1 calc R U P A 1
H29C_6 H 0.514362 0.205570 0.464664 0.188 Uiso 0.528(16) 1 calc R U P A 1
C27A_6 C 0.483(2) 0.0549(14) 0.4438(11) 0.076(3) Uani 0.472(16) 1 d D U P A 2
H27C_6 H 0.451871 0.011983 0.460647 0.091 Uiso 0.472(16) 1 calc R U P A 2
H27D_6 H 0.536859 0.035970 0.422880 0.091 Uiso 0.472(16) 1 calc R U P A 2
C28A_6 C 0.5549(19) 0.1337(14) 0.4892(9) 0.092(4) Uani 0.472(16) 1 d D U P A 2
H28C_6 H 0.616749 0.120358 0.510979 0.110 Uiso 0.472(16) 1 calc R U P A 2
H28D_6 H 0.593266 0.175090 0.472781 0.110 Uiso 0.472(16) 1 calc R U P A 2
C29A_6 C 0.484(3) 0.172(2) 0.5264(12) 0.145(9) Uani 0.472(16) 1 d D U P A 2
H29D_6 H 0.521216 0.180724 0.563538 0.217 Uiso 0.472(16) 1 calc R U P A 2
H29E_6 H 0.404956 0.134605 0.518641 0.217 Uiso 0.472(16) 1 calc R U P A 2
H29F_6 H 0.480228 0.224054 0.520608 0.217 Uiso 0.472(16) 1 calc R U P A 2
C12_6 C -0.1235(17) 0.399(2) 0.5725(9) 0.086(4) Uani 0.500(14) 1 d D U P B 1
H12A_6 H -0.146635 0.445413 0.592448 0.103 Uiso 0.500(14) 1 calc R U P B 1
H12B_6 H -0.190477 0.349067 0.561555 0.103 Uiso 0.500(14) 1 calc R U P B 1
C13_6 C -0.077(2) 0.4176(16) 0.5232(8) 0.099(5) Uani 0.500(14) 1 d D U P B 1
H13A_6 H -0.063241 0.368144 0.501374 0.119 Uiso 0.500(14) 1 calc R U P B 1
H13B_6 H -0.002120 0.461670 0.535318 0.119 Uiso 0.500(14) 1 calc R U P B 1
C14_6 C -0.169(3) 0.444(2) 0.4889(14) 0.143(9) Uani 0.500(14) 1 d D U P B 1
H14A_6 H -0.150199 0.442972 0.453995 0.214 Uiso 0.500(14) 1 calc R U P B 1
H14B_6 H -0.167419 0.500057 0.507118 0.214 Uiso 0.500(14) 1 calc R U P B 1
H14C_6 H -0.246410 0.407023 0.484164 0.214 Uiso 0.500(14) 1 calc R U P B 1
C12A_6 C -0.0951(18) 0.411(2) 0.5642(10) 0.088(4) Uani 0.500(14) 1 d D U P B 2
H12C_6 H -0.052967 0.465779 0.562407 0.106 Uiso 0.500(14) 1 calc R U P B 2
H12D_6 H -0.105511 0.372092 0.528941 0.106 Uiso 0.500(14) 1 calc R U P B 2
C13A_6 C -0.2179(18) 0.4132(16) 0.5738(9) 0.104(5) Uani 0.500(14) 1 d D U P B 2
H13C_6 H -0.210798 0.442073 0.611537 0.125 Uiso 0.500(14) 1 calc R U P B 2
H13D_6 H -0.268152 0.356589 0.566610 0.125 Uiso 0.500(14) 1 calc R U P B 2
C14A_6 C -0.277(3) 0.457(2) 0.5372(12) 0.135(8) Uani 0.500(14) 1 d D U P B 2
H14D_6 H -0.308418 0.496293 0.558675 0.202 Uiso 0.500(14) 1 calc R U P B 2
H14E_6 H -0.339291 0.416551 0.509171 0.202 Uiso 0.500(14) 1 calc R U P B 2
H14F_6 H -0.218517 0.486296 0.520997 0.202 Uiso 0.500(14) 1 calc R U P B 2
N1_6 N 0.3954(4) 0.6487(3) 0.80705(18) 0.0339(9) Uani 1 1 d . U . . .
N2_6 N 0.4314(4) 0.2053(3) 0.19796(17) 0.0312(8) Uani 1 1 d . U . . .
S1_6 S 0.0893(2) 0.19126(10) 0.63299(8) 0.0675(6) Uani 1 1 d . U . . .
S2_6 S -0.10769(19) 0.22111(14) 0.54863(10) 0.0766(7) Uani 1 1 d . U . . .
S3_6 S 0.2236(2) 0.00830(10) 0.46517(7) 0.0579(5) Uani 1 1 d . U . . .
S4_6 S 0.02781(18) 0.03848(11) 0.38084(7) 0.0556(4) Uani 1 1 d . U . . .
C1_7 C 0.3009(6) 0.6256(4) 0.9081(2) 0.0440(12) Uani 1 1 d . U . . .
C2_7 C 0.2929(7) 0.5419(4) 0.8896(3) 0.0554(16) Uani 1 1 d . U . . .
H2_7 H 0.360708 0.524469 0.891925 0.067 Uiso 1 1 calc R U . . .
C3_7 C 0.1793(9) 0.4832(5) 0.8670(4) 0.070(2) Uani 1 1 d . U . . .
H3_7 H 0.171785 0.426574 0.855775 0.084 Uiso 1 1 calc R U . . .
C4_7 C 0.0804(8) 0.5103(6) 0.8619(4) 0.070(2) Uani 1 1 d . U . . .
H4_7 H 0.006337 0.471862 0.845983 0.084 Uiso 1 1 calc R U . . .
C5_7 C 0.0899(7) 0.5943(6) 0.8801(3) 0.0641(18) Uani 1 1 d . U . . .
H5_7 H 0.022273 0.611969 0.876884 0.077 Uiso 1 1 calc R U . . .
C6_7 C 0.1991(7) 0.6515(5) 0.9030(3) 0.0536(15) Uani 1 1 d . U . . .
H6_7 H 0.205177 0.707829 0.915217 0.064 Uiso 1 1 calc R U . . .
C7_7 C 0.5437(6) 0.6514(4) 0.9614(3) 0.0445(12) Uani 1 1 d . U . . .
C8_7 C 0.5423(8) 0.6386(5) 1.0130(3) 0.0563(16) Uani 1 1 d . U . . .
H8_7 H 0.490331 0.656577 1.032976 0.068 Uiso 1 1 calc R U . . .
C9_7 C 0.6178(10) 0.5995(7) 1.0336(4) 0.075(2) Uani 1 1 d . U . . .
H9_7 H 0.616164 0.591172 1.067640 0.090 Uiso 1 1 calc R U . . .
C10_7 C 0.6939(11) 0.5730(8) 1.0056(5) 0.087(2) Uani 1 1 d . U . . .
H10_7 H 0.747086 0.549070 1.020868 0.104 Uiso 1 1 calc R U . . .
C11_7 C 0.6926(10) 0.5818(8) 0.9533(5) 0.085(2) Uani 1 1 d . U . . .
H11_7 H 0.741638 0.560344 0.932999 0.102 Uiso 1 1 calc R U . . .
C12_7 C 0.6210(8) 0.6211(6) 0.9320(4) 0.0652(18) Uani 1 1 d . U . . .
H12_7 H 0.623019 0.627980 0.897644 0.078 Uiso 1 1 calc R U . . .
C13_7 C 0.4289(6) 0.7791(4) 0.9896(2) 0.0420(12) Uani 1 1 d . U . . .
H13A_7 H 0.368032 0.802561 0.976762 0.050 Uiso 1 1 calc R U . . .
H13B_7 H 0.401936 0.751444 1.015853 0.050 Uiso 1 1 calc R U . . .
C14_7 C 0.5417(6) 0.8496(4) 1.0176(2) 0.0436(12) Uani 1 1 d . U . . .
H14A_7 H 0.606619 0.826149 1.024150 0.052 Uiso 1 1 calc R U . . .
H14B_7 H 0.532142 0.879356 1.052606 0.052 Uiso 1 1 calc R U . . .
C15_7 C 0.5734(6) 0.9108(4) 0.9847(2) 0.0399(12) Uani 1 1 d . U . . .
H15A_7 H 0.630477 0.961839 1.008333 0.048 Uiso 1 1 calc R U . . .
H15B_7 H 0.502825 0.924441 0.971120 0.048 Uiso 1 1 calc R U . . .
C16_7 C 0.6750(6) 0.9557(4) 0.8979(2) 0.0416(12) Uani 1 1 d . U . . .
C17_7 C 0.6009(8) 1.0049(5) 0.8931(3) 0.0572(16) Uani 1 1 d . U . . .
H17_7 H 0.532883 0.996376 0.907024 0.069 Uiso 1 1 calc R U . . .
C18_7 C 0.6280(9) 1.0675(5) 0.8673(4) 0.0704(19) Uani 1 1 d . U . . .
H18_7 H 0.580681 1.102696 0.866196 0.084 Uiso 1 1 calc R U . . .
C19_7 C 0.7251(9) 1.0772(5) 0.8435(4) 0.072(2) Uani 1 1 d . U . . .
H19_7 H 0.741563 1.117936 0.825563 0.087 Uiso 1 1 calc R U . . .
C20_7 C 0.7972(8) 1.0266(5) 0.8465(3) 0.0636(19) Uani 1 1 d . U . . .
H20_7 H 0.862791 1.033322 0.830729 0.076 Uiso 1 1 calc R U . . .
C21_7 C 0.7713(6) 0.9648(4) 0.8734(3) 0.0497(14) Uani 1 1 d . U . . .
H21_7 H 0.818958 0.929762 0.874732 0.060 Uiso 1 1 calc R U . . .
C22_7 C 0.7755(6) 0.8595(4) 0.9567(3) 0.0425(12) Uani 1 1 d . U . . .
C23_7 C 0.8199(7) 0.7982(5) 0.9312(3) 0.0581(16) Uani 1 1 d . U . . .
H23_7 H 0.773730 0.759002 0.899285 0.070 Uiso 1 1 calc R U . . .
C24_7 C 0.9309(9) 0.7927(7) 0.9513(4) 0.076(2) Uani 1 1 d . U . . .
H24_7 H 0.958784 0.750588 0.933109 0.091 Uiso 1 1 calc R U . . .
C25_7 C 1.0000(8) 0.8510(7) 0.9991(4) 0.076(2) Uani 1 1 d . U . . .
H25_7 H 1.074610 0.848379 1.013466 0.091 Uiso 1 1 calc R U . . .
C26_7 C 0.9570(9) 0.9119(7) 1.0245(4) 0.079(2) Uani 1 1 d . U . . .
H26_7 H 1.003555 0.951028 1.056384 0.095 Uiso 1 1 calc R U . . .
C27_7 C 0.8475(8) 0.9176(6) 1.0048(3) 0.0640(19) Uani 1 1 d . U . . .
H27_7 H 0.820661 0.959973 1.023367 0.077 Uiso 1 1 calc R U . . .
P1_7 P 0.44644(13) 0.70228(8) 0.93258(6) 0.0342(3) Uani 1 1 d . U . . .
P2_7 P 0.63562(13) 0.86970(8) 0.92743(6) 0.0338(3) Uani 1 1 d . U . . .

loop_
_atom_site_aniso_label
_atom_site_aniso_U_11
_atom_site_aniso_U_22
_atom_site_aniso_U_33
_atom_site_aniso_U_23
_atom_site_aniso_U_13
_atom_site_aniso_U_12
Pt1 0.04279(14) 0.02703(12) 0.03017(13) 0.00861(9) 0.00641(9) 0.00785(9)
C1_1 0.100(5) 0.094(5) 0.121(6) 0.015(4) 0.053(4) 0.045(4)
F1_1 0.107(5) 0.095(5) 0.150(6) 0.038(4) 0.045(4) 0.008(4)
F2_1 0.183(9) 0.137(7) 0.175(8) -0.026(6) 0.098(7) 0.035(6)
F3_1 0.197(9) 0.201(9) 0.149(7) 0.091(7) 0.082(6) 0.107(8)
S1_1 0.0603(12) 0.0707(13) 0.1001(16) 0.0096(12) 0.0166(11) 0.0340(10)
O1_1 0.113(5) 0.081(4) 0.080(4) 0.020(3) 0.041(4) 0.047(4)
O2_1 0.070(4) 0.088(5) 0.213(9) 0.064(6) 0.024(5) 0.034(4)
O3_1 0.074(5) 0.152(8) 0.126(7) -0.025(6) 0.012(4) 0.028(5)
C1_2 0.066(4) 0.064(4) 0.076(4) 0.006(3) 0.005(3) 0.008(3)
F1_2 0.058(3) 0.100(4) 0.127(5) 0.018(4) 0.019(3) 0.033(3)
F2_2 0.116(6) 0.164(7) 0.074(4) 0.032(4) -0.017(4) 0.016(5)
F3_2 0.098(5) 0.080(4) 0.142(6) -0.012(4) 0.026(4) -0.029(3)
S1_2 0.0505(9) 0.0399(8) 0.0625(10) 0.0067(7) 0.0131(7) 0.0157(7)
O1_2 0.090(5) 0.085(4) 0.080(4) 0.038(3) 0.015(3) 0.032(4)
O2_2 0.066(3) 0.044(3) 0.089(4) 0.004(3) 0.012(3) -0.001(2)
O3_2 0.088(4) 0.054(3) 0.130(6) 0.003(4) 0.057(4) 0.021(3)
O1_3 0.146(6) 0.108(5) 0.130(6) 0.060(4) 0.038(5) 0.027(5)
O2_3 0.182(7) 0.114(5) 0.160(7) 0.064(5) -0.001(6) 0.029(6)
C1_3 0.167(8) 0.114(6) 0.135(7) 0.060(5) 0.024(6) 0.037(6)
C2_3 0.177(8) 0.117(6) 0.150(7) 0.058(6) 0.007(6) 0.036(6)
C3_3 0.179(8) 0.119(6) 0.152(7) 0.062(5) 0.005(7) 0.034(6)
C4_3 0.160(8) 0.113(6) 0.143(7) 0.070(6) 0.018(6) 0.031(6)
O1_4 0.180(7) 0.107(5) 0.167(7) 0.010(5) 0.043(6) 0.042(6)
O2_4 0.170(7) 0.106(5) 0.172(7) 0.005(5) 0.020(6) 0.040(6)
C1_4 0.172(8) 0.105(6) 0.164(7) 0.014(6) 0.038(7) 0.034(7)
C2_4 0.166(8) 0.103(6) 0.169(8) 0.005(6) 0.024(7) 0.039(6)
C3_4 0.174(8) 0.104(6) 0.178(8) 0.004(6) 0.018(7) 0.043(7)
C4_4 0.177(8) 0.110(6) 0.168(8) 0.009(6) 0.039(7) 0.044(7)
O1_5 0.191(8) 0.208(9) 0.260(9) 0.073(8) 0.115(7) 0.053(7)
O2_5 0.183(8) 0.221(9) 0.268(9) 0.076(8) 0.097(8) 0.057(7)
C1_5 0.195(9) 0.196(9) 0.248(9) 0.078(8) 0.116(8) 0.063(7)
C2_5 0.188(9) 0.206(9) 0.260(9) 0.076(8) 0.106(8) 0.058(7)
C3_5 0.192(9) 0.211(9) 0.270(10) 0.063(8) 0.117(8) 0.062(8)
C4_5 0.197(9) 0.211(9) 0.269(10) 0.069(8) 0.110(8) 0.059(7)
C1_6 0.049(3) 0.031(2) 0.043(3) 0.005(2) 0.009(2) 0.013(2)
C2_6 0.049(3) 0.035(3) 0.047(3) 0.004(2) 0.004(2) 0.012(2)
C3_6 0.045(3) 0.030(2) 0.043(3) 0.007(2) 0.010(2) 0.007(2)
C4_6 0.051(3) 0.035(3) 0.048(3) 0.001(2) 0.007(3) 0.013(2)
C5_6 0.049(3) 0.034(3) 0.046(3) 0.003(2) 0.011(2) 0.015(2)
C6_6 0.057(3) 0.035(3) 0.049(3) 0.003(2) 0.012(3) 0.009(2)
C7_6 0.062(4) 0.043(3) 0.062(4) -0.006(3) 0.002(3) 0.014(3)
C8_6 0.063(4) 0.060(4) 0.071(4) -0.010(3) 0.001(3) 0.019(3)
C9_6 0.059(4) 0.044(3) 0.061(4) -0.010(3) 0.014(3) 0.001(3)
C10_6 0.076(4) 0.033(3) 0.050(3) 0.001(2) 0.023(3) 0.004(3)
C11_6 0.061(4) 0.033(3) 0.050(3) 0.005(2) 0.017(3) 0.005(3)
C15_6 0.085(4) 0.030(3) 0.052(3) 0.004(2) 0.027(3) -0.004(3)
C16_6 0.068(4) 0.034(3) 0.060(3) -0.007(3) 0.024(3) -0.008(3)
C17_6 0.064(4) 0.033(3) 0.056(3) 0.005(3) 0.022(3) -0.010(3)
C18_6 0.076(4) 0.031(3) 0.048(3) 0.006(2) 0.026(3) -0.006(3)
C19_6 0.089(4) 0.027(2) 0.047(3) 0.013(2) 0.027(3) 0.002(3)
C20_6 0.091(4) 0.027(3) 0.049(3) 0.013(2) 0.025(3) 0.003(3)
C21_6 0.069(4) 0.037(3) 0.041(3) 0.013(2) 0.016(3) 0.007(3)
C22_6 0.065(4) 0.046(3) 0.036(3) 0.018(2) 0.012(3) 0.012(3)
C23_6 0.065(3) 0.046(3) 0.039(3) 0.019(2) 0.015(2) 0.016(3)
C24_6 0.066(4) 0.063(4) 0.050(3) 0.031(3) 0.018(3) 0.019(3)
C25_6 0.078(4) 0.065(3) 0.048(3) 0.032(3) 0.016(3) 0.024(3)
C26_6 0.083(4) 0.040(3) 0.038(3) 0.021(2) 0.021(3) 0.016(3)
C30_6 0.063(3) 0.047(3) 0.039(3) 0.020(2) 0.012(2) 0.019(3)
C31_6 0.062(3) 0.049(3) 0.041(3) 0.021(2) 0.023(3) 0.018(3)
C32_6 0.055(3) 0.039(3) 0.037(3) 0.017(2) 0.019(2) 0.018(2)
C33_6 0.053(3) 0.051(3) 0.040(3) 0.019(2) 0.013(2) 0.020(3)
C34_6 0.058(3) 0.052(3) 0.042(3) 0.023(3) 0.011(3) 0.023(3)
C27_6 0.086(6) 0.087(6) 0.069(5) 0.050(5) 0.009(5) 0.021(5)
C28_6 0.093(7) 0.095(7) 0.083(6) 0.048(6) -0.003(6) 0.017(6)
C29_6 0.115(12) 0.114(11) 0.122(12) 0.030(10) -0.019(10) 0.016(10)
C27A_6 0.086(6) 0.083(6) 0.069(5) 0.052(5) 0.008(5) 0.021(5)
C28A_6 0.095(7) 0.095(7) 0.085(6) 0.054(6) -0.005(6) 0.014(6)
C29A_6 0.136(14) 0.129(14) 0.133(14) 0.044(13) -0.024(13) -0.001(13)
C12_6 0.077(6) 0.083(6) 0.075(6) -0.012(5) -0.004(6) 0.028(6)
C13_6 0.092(8) 0.097(8) 0.084(7) -0.001(7) -0.009(7) 0.025(7)
C14_6 0.133(14) 0.143(15) 0.116(14) 0.016(13) -0.018(13) 0.020(13)
C12A_6 0.077(6) 0.086(6) 0.077(6) -0.014(6) -0.005(6) 0.027(6)
C13A_6 0.093(8) 0.104(8) 0.086(7) -0.011(7) -0.006(7) 0.032(7)
C14A_6 0.127(14) 0.144(14) 0.112(13) 0.007(13) -0.012(12) 0.054(13)
N1_6 0.040(2) 0.030(2) 0.030(2) 0.0049(16) 0.0054(17) 0.0122(18)
N2_6 0.037(2) 0.032(2) 0.0277(19) 0.0130(16) 0.0056(16) 0.0117(17)
S1_6 0.1121(17) 0.0311(7) 0.0513(9) 0.0047(7) 0.0339(10) 0.0039(8)
S2_6 0.0577(11) 0.0565(11) 0.0776(13) -0.0261(10) 0.0158(9) -0.0080(9)
S3_6 0.0974(14) 0.0384(7) 0.0481(8) 0.0228(7) 0.0322(9) 0.0187(8)
S4_6 0.0666(10) 0.0427(8) 0.0464(8) 0.0067(6) 0.0197(7) -0.0024(7)
C1_7 0.048(3) 0.041(3) 0.040(3) 0.018(2) 0.005(2) 0.004(2)
C2_7 0.063(4) 0.037(3) 0.060(4) 0.022(3) 0.002(3) 0.004(3)
C3_7 0.077(5) 0.039(3) 0.076(4) 0.019(3) 0.002(4) -0.012(3)
C4_7 0.052(4) 0.068(4) 0.072(4) 0.016(4) 0.006(3) -0.008(3)
C5_7 0.048(3) 0.073(4) 0.063(4) 0.018(3) 0.009(3) 0.008(3)
C6_7 0.051(3) 0.058(3) 0.049(3) 0.015(3) 0.010(3) 0.011(3)
C7_7 0.054(3) 0.041(3) 0.045(3) 0.020(2) 0.013(2) 0.018(2)
C8_7 0.077(4) 0.058(4) 0.050(3) 0.032(3) 0.020(3) 0.029(3)
C9_7 0.094(5) 0.085(5) 0.067(4) 0.046(4) 0.015(4) 0.042(4)
C10_7 0.095(5) 0.106(5) 0.092(5) 0.058(4) 0.021(4) 0.059(4)
C11_7 0.094(5) 0.104(5) 0.094(5) 0.056(4) 0.037(4) 0.060(4)
C12_7 0.080(4) 0.077(4) 0.066(4) 0.041(3) 0.031(3) 0.043(4)
C13_7 0.054(3) 0.034(3) 0.039(3) 0.012(2) 0.012(2) 0.013(2)
C14_7 0.048(3) 0.039(3) 0.039(3) 0.007(2) 0.007(2) 0.011(2)
C15_7 0.048(3) 0.037(3) 0.027(2) 0.000(2) 0.005(2) 0.010(2)
C16_7 0.047(3) 0.034(2) 0.043(3) 0.014(2) 0.010(2) 0.007(2)
C17_7 0.070(4) 0.043(3) 0.067(4) 0.023(3) 0.025(3) 0.019(3)
C18_7 0.089(5) 0.049(3) 0.088(5) 0.036(3) 0.034(4) 0.022(3)
C19_7 0.089(5) 0.051(4) 0.078(4) 0.035(3) 0.027(4) 0.002(3)
C20_7 0.064(4) 0.060(4) 0.059(4) 0.025(3) 0.017(3) -0.006(3)
C21_7 0.045(3) 0.049(3) 0.050(3) 0.019(3) 0.008(3) 0.003(3)
C22_7 0.043(3) 0.044(3) 0.043(3) 0.017(2) 0.009(2) 0.011(2)
C23_7 0.052(3) 0.066(4) 0.056(4) 0.010(3) 0.006(3) 0.026(3)
C24_7 0.063(4) 0.092(5) 0.073(4) 0.017(4) 0.007(4) 0.033(4)
C25_7 0.054(4) 0.097(5) 0.073(4) 0.029(4) -0.003(3) 0.022(4)
C26_7 0.067(4) 0.087(5) 0.064(4) 0.009(4) -0.013(4) 0.019(4)
C27_7 0.059(4) 0.062(4) 0.056(4) 0.003(3) -0.006(3) 0.015(3)
P1_7 0.0388(7) 0.0289(6) 0.0348(6) 0.0109(5) 0.0062(5) 0.0092(5)
P2_7 0.0374(7) 0.0291(6) 0.0335(6) 0.0086(5) 0.0071(5) 0.0076(5)

loop_
_atom_type_symbol
_atom_type_description
_atom_type_scat_dispersion_real
_atom_type_scat_dispersion_imag
_atom_type_scat_source
C C 0.0181 0.0091 'International Tables Vol C Tables 4.2.6.8 and 6.1.1.4'
H H 0.0000 0.0000 'International Tables Vol C Tables 4.2.6.8 and 6.1.1.4'
N N 0.0311 0.0180 'International Tables Vol C Tables 4.2.6.8 and 6.1.1.4'
O O 0.0492 0.0322 'International Tables Vol C Tables 4.2.6.8 and 6.1.1.4'
F F 0.0727 0.0534 'International Tables Vol C Tables 4.2.6.8 and 6.1.1.4'
P P 0.2955 0.4335 'International Tables Vol C Tables 4.2.6.8 and 6.1.1.4'
S S 0.3331 0.5567 'International Tables Vol C Tables 4.2.6.8 and 6.1.1.4'
Pt Pt -4.5932 6.9264 'International Tables Vol C Tables 4.2.6.8 and 6.1.1.4'

loop_
_geom_angle_atom_site_label_1
_geom_angle_atom_site_label_2
_geom_angle_atom_site_label_3
_geom_angle
_geom_angle_site_symmetry_1
_geom_angle_site_symmetry_3
_geom_angle_publ_flag
N1_6 Pt1 N2_6 86.77(18) . 2_666 ?
N1_6 Pt1 P2_7 176.51(13) . . ?
N2_6 Pt1 P2_7 90.85(13) 2_666 . ?
N1_6 Pt1 P1_7 90.53(14) . . ?
N2_6 Pt1 P1_7 177.30(13) 2_666 . ?
P2_7 Pt1 P1_7 91.84(5) . . ?
F2_1 C1_1 F1_1 107.7(9) . . ?
F2_1 C1_1 F3_1 106.3(11) . . ?
F1_1 C1_1 F3_1 105.2(10) . . ?
F2_1 C1_1 S1_1 113.9(9) . . ?
F1_1 C1_1 S1_1 110.5(8) . . ?
F3_1 C1_1 S1_1 112.7(8) . . ?
O2_1 S1_1 O1_1 119.3(6) . . ?
O2_1 S1_1 O3_1 114.5(7) . . ?
O1_1 S1_1 O3_1 112.3(5) . . ?
O2_1 S1_1 C1_1 103.5(5) . . ?
O1_1 S1_1 C1_1 102.3(5) . . ?
O3_1 S1_1 C1_1 102.0(6) . . ?
F3_2 C1_2 F1_2 107.4(8) . . ?
F3_2 C1_2 F2_2 108.2(8) . . ?
F1_2 C1_2 F2_2 107.8(8) . . ?
F3_2 C1_2 S1_2 112.0(7) . . ?
F1_2 C1_2 S1_2 111.0(6) . . ?
F2_2 C1_2 S1_2 110.4(7) . . ?
O2_2 S1_2 O1_2 113.4(4) . . ?
O2_2 S1_2 O3_2 115.1(4) . . ?
O1_2 S1_2 O3_2 115.1(5) . . ?
O2_2 S1_2 C1_2 103.9(4) . . ?
O1_2 S1_2 C1_2 103.8(4) . . ?
O3_2 S1_2 C1_2 103.7(4) . . ?
C1_3 O1_3 C4_3 110.8(11) . . ?
C2_3 O2_3 C3_3 109.7(12) . . ?
O1_3 C1_3 C2_3 115.0(12) . . ?
C1_3 C2_3 O2_3 115.8(12) . . ?
C4_3 C3_3 O2_3 112.0(11) . . ?
O1_3 C4_3 C3_3 113.2(12) . . ?
C4_4 O1_4 C1_4 110.5(13) . . ?
C2_4 O2_4 C3_4 105.4(13) . . ?
C2_4 C1_4 O1_4 115.0(13) . . ?
C1_4 C2_4 O2_4 115.5(13) . . ?
C4_4 C3_4 O2_4 113.3(13) . . ?
O1_4 C4_4 C3_4 115.0(13) . . ?
C1_5 O1_5 C4_5 105.7(16) . . ?
C3_5 O2_5 C2_5 101.7(9) . . ?
O1_5 C1_5 C2_5 118.2(13) . . ?
C1_5 C2_5 O2_5 112.0(11) . . ?
O2_5 C3_5 C4_5 100.9(11) . . ?
C3_5 C4_5 O1_5 105.2(13) . . ?
N1_6 C1_6 C2_6 122.3(5) . . ?
C1_6 C2_6 C3_6 120.8(6) . . ?
C4_6 C3_6 C2_6 115.9(6) . . ?
C4_6 C3_6 C6_6 122.5(6) . . ?
C2_6 C3_6 C6_6 121.6(6) . . ?
C5_6 C4_6 C3_6 121.5(6) . . ?
N1_6 C5_6 C4_6 120.7(6) . . ?
C7_6 C6_6 C11_6 118.9(6) . . ?
C7_6 C6_6 C3_6 120.1(6) . . ?
C11_6 C6_6 C3_6 121.0(7) . . ?
C6_6 C7_6 C8_6 122.2(7) . . ?
C9_6 C8_6 C7_6 118.7(8) . . ?
C9_6 C8_6 C12_6 119.3(15) . . ?
C7_6 C8_6 C12_6 121.4(15) . . ?
C9_6 C8_6 C12A_6 124.1(15) . . ?
C7_6 C8_6 C12A_6 116.4(15) . . ?
C8_6 C9_6 C10_6 120.1(7) . . ?
C8_6 C9_6 S2_6 120.4(7) . . ?
C10_6 C9_6 S2_6 119.4(6) . . ?
C9_6 C10_6 C11_6 121.7(7) . . ?
C9_6 C10_6 S1_6 121.6(5) . . ?
C11_6 C10_6 S1_6 116.5(7) . . ?
C10_6 C11_6 C6_6 118.4(7) . . ?
C20_6 C15_6 C16_6 120.9(7) . . ?
C20_6 C15_6 S1_6 119.0(7) . . ?
C16_6 C15_6 S1_6 120.0(6) . . ?
C15_6 C16_6 C17_6 119.7(8) . . ?
C15_6 C16_6 S2_6 121.3(6) . . ?
C17_6 C16_6 S2_6 118.9(7) . . ?
C18_6 C17_6 C16_6 119.5(8) . . ?
C17_6 C18_6 C19_6 121.3(7) . . ?
C17_6 C18_6 S4_6 119.6(7) . . ?
C19_6 C18_6 S4_6 119.2(6) . . ?
C18_6 C19_6 C20_6 118.8(7) . . ?
C18_6 C19_6 S3_6 121.7(5) . . ?
C20_6 C19_6 S3_6 119.5(7) . . ?
C15_6 C20_6 C19_6 119.6(8) . . ?
C22_6 C21_6 C26_6 120.3(7) . . ?
C22_6 C21_6 S4_6 118.4(6) . . ?
C26_6 C21_6 S4_6 121.3(5) . . ?
C21_6 C22_6 C23_6 120.0(7) . . ?
C22_6 C23_6 C24_6 118.5(6) . . ?
C22_6 C23_6 C30_6 122.0(6) . . ?
C24_6 C23_6 C30_6 119.5(7) . . ?
C23_6 C24_6 C25_6 122.4(7) . . ?
C26_6 C25_6 C24_6 117.9(7) . . ?
C26_6 C25_6 C27_6 122.8(14) . . ?
C24_6 C25_6 C27_6 119.3(15) . . ?
C26_6 C25_6 C27A_6 125.1(16) . . ?
C24_6 C25_6 C27A_6 116.7(15) . . ?
C25_6 C26_6 C21_6 120.8(6) . . ?
C25_6 C26_6 S3_6 120.0(6) . . ?
C21_6 C26_6 S3_6 119.2(6) . . ?
C34_6 C30_6 C31_6 117.6(6) . . ?
C34_6 C30_6 C23_6 120.7(6) . . ?
C31_6 C30_6 C23_6 121.6(6) . . ?
C30_6 C31_6 C32_6 119.9(6) . . ?
N2_6 C32_6 C31_6 121.4(6) . . ?
N2_6 C33_6 C34_6 120.2(6) . . ?
C33_6 C34_6 C30_6 120.9(6) . . ?
C25_6 C27_6 C28_6 114.1(14) . . ?
C27_6 C28_6 C29_6 114.7(14) . . ?
C28A_6 C27A_6 C25_6 117.8(14) . . ?
C29A_6 C28A_6 C27A_6 114.9(15) . . ?
C8_6 C12_6 C13_6 102.3(14) . . ?
C12_6 C13_6 C14_6 109(2) . . ?
C13A_6 C12A_6 C8_6 117.3(16) . . ?
C12A_6 C13A_6 C14A_6 112(2) . . ?
C1_6 N1_6 C5_6 118.4(5) . . ?
C1_6 N1_6 Pt1 120.2(4) . . ?
C5_6 N1_6 Pt1 121.1(4) . . ?
C32_6 N2_6 C33_6 119.9(5) . . ?
C32_6 N2_6 Pt1 122.8(4) . 2_666 ?
C33_6 N2_6 Pt1 117.3(4) . 2_666 ?
C15_6 S1_6 C10_6 99.6(4) . . ?
C16_6 S2_6 C9_6 100.4(4) . . ?
C19_6 S3_6 C26_6 100.9(3) . . ?
C21_6 S4_6 C18_6 100.4(4) . . ?
C2_7 C1_7 C6_7 120.2(7) . . ?
C2_7 C1_7 P1_7 119.3(6) . . ?
C6_7 C1_7 P1_7 120.2(5) . . ?
C1_7 C2_7 C3_7 118.8(8) . . ?
C4_7 C3_7 C2_7 119.9(8) . . ?
C3_7 C4_7 C5_7 120.7(8) . . ?
C6_7 C5_7 C4_7 120.0(8) . . ?
C5_7 C6_7 C1_7 120.4(8) . . ?
C12_7 C7_7 C8_7 118.0(6) . . ?
C12_7 C7_7 P1_7 120.4(5) . . ?
C8_7 C7_7 P1_7 121.6(5) . . ?
C9_7 C8_7 C7_7 119.9(8) . . ?
C10_7 C9_7 C8_7 121.3(8) . . ?
C9_7 C10_7 C11_7 119.5(8) . . ?
C12_7 C11_7 C10_7 120.9(10) . . ?
C11_7 C12_7 C7_7 120.3(8) . . ?
C14_7 C13_7 P1_7 113.7(5) . . ?
C13_7 C14_7 C15_7 112.9(5) . . ?
C14_7 C15_7 P2_7 112.7(4) . . ?
C17_7 C16_7 C21_7 119.4(6) . . ?
C17_7 C16_7 P2_7 120.5(5) . . ?
C21_7 C16_7 P2_7 119.5(5) . . ?
C16_7 C17_7 C18_7 120.2(8) . . ?
C19_7 C18_7 C17_7 120.3(9) . . ?
C20_7 C19_7 C18_7 120.0(8) . . ?
C19_7 C20_7 C21_7 119.7(8) . . ?
C16_7 C21_7 C20_7 120.3(7) . . ?
C23_7 C22_7 C27_7 117.3(7) . . ?
C23_7 C22_7 P2_7 121.5(5) . . ?
C27_7 C22_7 P2_7 121.1(6) . . ?
C22_7 C23_7 C24_7 122.4(8) . . ?
C23_7 C24_7 C25_7 118.9(9) . . ?
C26_7 C25_7 C24_7 119.1(8) . . ?
C25_7 C26_7 C27_7 122.2(9) . . ?
C26_7 C27_7 C22_7 120.1(8) . . ?
C7_7 P1_7 C13_7 105.7(3) . . ?
C7_7 P1_7 C1_7 106.4(3) . . ?
C13_7 P1_7 C1_7 104.2(3) . . ?
C7_7 P1_7 Pt1 111.9(2) . . ?
C13_7 P1_7 Pt1 115.4(2) . . ?
C1_7 P1_7 Pt1 112.51(18) . . ?
C22_7 P2_7 C16_7 104.5(3) . . ?
C22_7 P2_7 C15_7 105.9(3) . . ?
C16_7 P2_7 C15_7 104.3(3) . . ?
C22_7 P2_7 Pt1 114.4(2) . . ?
C16_7 P2_7 Pt1 112.42(19) . . ?
C15_7 P2_7 Pt1 114.2(2) . . ?

loop_
_geom_bond_atom_site_label_1
_geom_bond_atom_site_label_2
_geom_bond_distance
_geom_bond_site_symmetry_2
_geom_bond_publ_flag
Pt1 N1_6 2.091(5) . ?
Pt1 N2_6 2.103(4) 2_666 ?
Pt1 P2_7 2.2546(14) . ?
Pt1 P1_7 2.2587(14) . ?
C1_1 F2_1 1.289(10) . ?
C1_1 F1_1 1.308(11) . ?
C1_1 F3_1 1.330(11) . ?
C1_1 S1_1 1.838(11) . ?
S1_1 O2_1 1.385(7) . ?
S1_1 O1_1 1.392(6) . ?
S1_1 O3_1 1.439(8) . ?
C1_2 F3_2 1.316(9) . ?
C1_2 F1_2 1.321(9) . ?
C1_2 F2_2 1.331(10) . ?
C1_2 S1_2 1.820(9) . ?
S1_2 O2_2 1.425(6) . ?
S1_2 O1_2 1.426(7) . ?
S1_2 O3_2 1.427(6) . ?
O1_3 C1_3 1.401(12) . ?
O1_3 C4_3 1.406(12) . ?
O2_3 C2_3 1.411(12) . ?
O2_3 C3_3 1.417(13) . ?
C1_3 C2_3 1.407(14) . ?
C3_3 C4_3 1.409(14) . ?
O1_4 C4_4 1.399(12) . ?
O1_4 C1_4 1.417(13) . ?
O2_4 C2_4 1.423(12) . ?
O2_4 C3_4 1.446(13) . ?
C1_4 C2_4 1.403(15) . ?
C3_4 C4_4 1.410(15) . ?
O1_5 C1_5 1.380(14) . ?
O1_5 C4_5 1.455(14) . ?
O2_5 C3_5 1.448(12) . ?
O2_5 C2_5 1.449(12) . ?
C1_5 C2_5 1.399(14) . ?
C3_5 C4_5 1.452(15) . ?
C1_6 N1_6 1.354(8) . ?
C1_6 C2_6 1.364(9) . ?
C2_6 C3_6 1.400(8) . ?
C3_6 C4_6 1.396(10) . ?
C3_6 C6_6 1.472(9) . ?
C4_6 C5_6 1.384(9) . ?
C5_6 N1_6 1.355(7) . ?
C6_6 C7_6 1.385(11) . ?
C6_6 C11_6 1.409(10) . ?
C7_6 C8_6 1.391(11) . ?
C8_6 C9_6 1.380(12) . ?
C8_6 C12_6 1.535(10) . ?
C8_6 C12A_6 1.539(10) . ?
C9_6 C10_6 1.382(13) . ?
C9_6 S2_6 1.783(7) . ?
C10_6 C11_6 1.396(10) . ?
C10_6 S1_6 1.787(8) . ?
C15_6 C20_6 1.378(12) . ?
C15_6 C16_6 1.388(13) . ?
C15_6 S1_6 1.775(7) . ?
C16_6 C17_6 1.395(11) . ?
C16_6 S2_6 1.769(9) . ?
C17_6 C18_6 1.373(11) . ?
C18_6 C19_6 1.399(12) . ?
C18_6 S4_6 1.779(7) . ?
C19_6 C20_6 1.402(10) . ?
C19_6 S3_6 1.755(8) . ?
C21_6 C22_6 1.389(9) . ?
C21_6 C26_6 1.403(11) . ?
C21_6 S4_6 1.773(8) . ?
C22_6 C23_6 1.392(11) . ?
C23_6 C24_6 1.393(10) . ?
C23_6 C30_6 1.482(9) . ?
C24_6 C25_6 1.403(10) . ?
C25_6 C26_6 1.376(12) . ?
C25_6 C27_6 1.525(10) . ?
C25_6 C27A_6 1.531(10) . ?
C26_6 S3_6 1.776(6) . ?
C30_6 C34_6 1.385(10) . ?
C30_6 C31_6 1.386(10) . ?
C31_6 C32_6 1.393(8) . ?
C32_6 N2_6 1.331(8) . ?
C33_6 N2_6 1.362(8) . ?
C33_6 C34_6 1.380(9) . ?
C27_6 C28_6 1.529(10) . ?
C28_6 C29_6 1.541(10) . ?
C27A_6 C28A_6 1.531(10) . ?
C28A_6 C29A_6 1.519(10) . ?
C12_6 C13_6 1.539(10) . ?
C13_6 C14_6 1.542(10) . ?
C12A_6 C13A_6 1.530(10) . ?
C13A_6 C14A_6 1.543(10) . ?
C1_7 C2_7 1.386(10) . ?
C1_7 C6_7 1.394(10) . ?
C1_7 P1_7 1.820(7) . ?
C2_7 C3_7 1.419(11) . ?
C3_7 C4_7 1.373(14) . ?
C4_7 C5_7 1.386(13) . ?
C5_7 C6_7 1.373(11) . ?
C7_7 C12_7 1.403(10) . ?
C7_7 C8_7 1.410(9) . ?
C7_7 P1_7 1.799(7) . ?
C8_7 C9_7 1.373(11) . ?
C9_7 C10_7 1.344(15) . ?
C10_7 C11_7 1.400(15) . ?
C11_7 C12_7 1.349(12) . ?
C13_7 C14_7 1.518(9) . ?
C13_7 P1_7 1.815(6) . ?
C14_7 C15_7 1.521(9) . ?
C15_7 P2_7 1.832(6) . ?
C16_7 C17_7 1.382(10) . ?
C16_7 C21_7 1.386(10) . ?
C16_7 P2_7 1.820(6) . ?
C17_7 C18_7 1.396(11) . ?
C18_7 C19_7 1.383(14) . ?
C19_7 C20_7 1.377(14) . ?
C20_7 C21_7 1.406(10) . ?
C22_7 C23_7 1.376(10) . ?
C22_7 C27_7 1.403(10) . ?
C22_7 P2_7 1.798(7) . ?
C23_7 C24_7 1.386(12) . ?
C24_7 C25_7 1.390(14) . ?
C25_7 C26_7 1.358(14) . ?
C26_7 C27_7 1.368(12) . ?
